data_4033320
loop_
_publ_author_name
'Sasaki, Teppei'
'Moriyama, Katsuhiko'
'Togo, Hideo'

_publ_section_title
;
 Preparation of 3-Iodoquinolines from N-Tosyl-2-propynylamines with
 Diaryliodonium Triflate and N-Iodosuccinimide.
;
_journal_issue 22
_journal_name_full 'The Journal of organic chemistry'
_journal_page_first 11727
_journal_page_last 11734
_journal_paper_doi 10.1021/acs.joc.7b01433
_journal_volume 82
_journal_year 2017
_chemical_formula_sum 'C21 H14 I N'
_chemical_formula_weight 407.23
_space_group_crystal_system monoclinic
_space_group_IT_number 14
_space_group_name_Hall '-P 2yn'
_space_group_name_H-M_alt 'P 1 21/n 1'
_symmetry_space_group_name_Hall '-P 2yn'
_symmetry_space_group_name_H-M 'P 1 21/n 1'
_atom_sites_solution_hydrogens geom
_cell_angle_alpha 90
_cell_angle_beta 99.3213(16)
_cell_angle_gamma 90
_cell_formula_units_Z 4
_cell_length_a 13.1542(17)
_cell_length_b 5.9354(8)
_cell_length_c 21.289(3)
_cell_measurement_reflns_used 2732
_cell_measurement_temperature 173
_cell_measurement_theta_max 25.0412
_cell_measurement_theta_min 3.0735
_cell_volume 1640.2(4)
_computing_cell_refinement 'SAINT V8.34A (Bruker AXS Inc., 2013)'
_computing_data_collection 'APEX2 (Bruker AXS, 2006)'
_computing_data_reduction 'SAINT V8.34A (Bruker AXS Inc., 2013)'
_computing_molecular_graphics 'XSHEL (Bruker AXS,2002)'
_computing_publication_material 'XCIF (Bruker AXS, 2001)'
_computing_structure_refinement 'SHELXL-2013 (Sheldrick, 2013)'
_computing_structure_solution 'SHELXS-97 (Sheldrick, 1997)'
_diffrn_ambient_temperature 173
_diffrn_detector_area_resol_mean 8.3333
_diffrn_measured_fraction_theta_full 0.997
_diffrn_measured_fraction_theta_max 0.908
_diffrn_measurement_device_type 'Bruker APEXII CCD area detector'
_diffrn_measurement_method 'Phi and Omega scans'
_diffrn_radiation_monochromator graphite
_diffrn_radiation_type MoK\a
_diffrn_radiation_wavelength 0.71073
_diffrn_reflns_av_R_equivalents 0.0282
_diffrn_reflns_av_unetI/netI 0.0381
_diffrn_reflns_limit_h_max 17
_diffrn_reflns_limit_h_min -16
_diffrn_reflns_limit_k_max 7
_diffrn_reflns_limit_k_min -5
_diffrn_reflns_limit_l_max 27
_diffrn_reflns_limit_l_min -28
_diffrn_reflns_number 9178
_diffrn_reflns_theta_full 25.242
_diffrn_reflns_theta_max 28.84
_diffrn_reflns_theta_min 1.71
_diffrn_source 'fine-focus sealed tube'
_exptl_absorpt_coefficient_mu 1.951
_exptl_absorpt_correction_T_max 0.83
_exptl_absorpt_correction_T_min 0.75
_exptl_absorpt_correction_type empirical
_exptl_absorpt_process_details 'SADABS (Sheldrick 1996)'
_exptl_crystal_colour colourless
_exptl_crystal_density_diffrn 1.649
_exptl_crystal_density_method 'not measured'
_exptl_crystal_description Plate
_exptl_crystal_F_000 800
_exptl_crystal_size_max 0.200
_exptl_crystal_size_mid 0.200
_exptl_crystal_size_min 0.100
_refine_diff_density_max 0.586
_refine_diff_density_min -1.146
_refine_ls_extinction_method none
_refine_ls_goodness_of_fit_ref 1.139
_refine_ls_hydrogen_treatment constr
_refine_ls_matrix_type full
_refine_ls_number_parameters 245
_refine_ls_number_reflns 3883
_refine_ls_number_restraints 0
_refine_ls_restrained_S_all 1.139
_refine_ls_R_factor_all 0.0482
_refine_ls_R_factor_gt 0.0322
_refine_ls_shift/su_max 0.003
_refine_ls_shift/su_mean 0.000
_refine_ls_structure_factor_coef Fsqd
_refine_ls_weighting_details 'w=1/[\s^2^(Fo^2^)+(0.0572P)^2^] where P=(Fo^2^+2Fc^2^)/3'
_refine_ls_weighting_scheme calc
_refine_ls_wR_factor_gt 0.0837
_refine_ls_wR_factor_ref 0.1133
_reflns_number_gt 3040
_reflns_number_total 3883
_reflns_threshold_expression 'I > 2\s(I)'
_cod_data_source_file jo7b01433_si_002.cif
_cod_data_source_block I
_cod_database_code 4033320

loop_
_space_group_symop_operation_xyz
'x, y, z'
'-x+1/2, y+1/2, -z+1/2'
'-x, -y, -z'
'x-1/2, -y-1/2, z-1/2'

loop_
_atom_site_type_symbol
_atom_site_label
_atom_site_fract_x
_atom_site_fract_y
_atom_site_fract_z
_atom_site_U_iso_or_equiv
_atom_site_adp_type
_atom_site_calc_flag
_atom_site_refinement_flags_adp
_atom_site_refinement_flags_occupancy
_atom_site_refinement_flags_posn
_atom_site_occupancy
_atom_site_disorder_assembly
_atom_site_disorder_group
C C11A 0.7740(8) 0.6912(16) 0.0780(3) 0.032(2) Uani d . P . 0.61(2) A 1
H H11A 0.836 0.7701 0.0752 0.038 Uiso calc U P R 0.61(2) A 1
C C12A 0.7410(8) 0.6695(18) 0.1362(4) 0.033(2) Uani d . P . 0.61(2) A 1
H H12A 0.7812 0.7346 0.1728 0.04 Uiso calc U P R 0.61(2) A 1
C C14A 0.5966(10) 0.456(2) 0.0863(5) 0.039(2) Uani d . P . 0.61(2) A 1
H H14A 0.536 0.3713 0.0883 0.047 Uiso calc U P R 0.61(2) A 1
C C15A 0.6292(9) 0.479(2) 0.0297(5) 0.035(2) Uani d . P . 0.61(2) A 1
H H15A 0.5904 0.4117 -0.007 0.042 Uiso calc U P R 0.61(2) A 1
C C11B 0.7265(16) 0.777(3) 0.0693(6) 0.041(4) Uani d . P . 0.39(2) A 2
H H11B 0.7538 0.9174 0.0586 0.049 Uiso calc U P R 0.39(2) A 2
C C12B 0.6972(16) 0.751(3) 0.1287(6) 0.039(4) Uani d . P . 0.39(2) A 2
H H12B 0.7095 0.8687 0.1593 0.047 Uiso calc U P R 0.39(2) A 2
C C14B 0.6317(14) 0.391(3) 0.1008(7) 0.032(4) Uani d . P . 0.39(2) A 2
H H14B 0.5959 0.2604 0.111 0.038 Uiso calc U P R 0.39(2) A 2
C C15B 0.6642(14) 0.404(3) 0.0402(8) 0.032(3) Uani d . P . 0.39(2) A 2
H H15B 0.6506 0.2834 0.0108 0.038 Uiso calc U P R 0.39(2) A 2
C C1 0.8584(3) 0.5142(6) -0.11706(17) 0.0368(9) Uani d . . . 1.0 . .
H H1 0.91 0.416 -0.1278 0.044 Uiso calc U . R 1.0 . .
C C2 0.8265(3) 0.4856(5) -0.05737(16) 0.0288(7) Uani d . . . 1.0 . .
C C3 0.7520(2) 0.6212(6) -0.03864(15) 0.0256(7) Uani d . . . 1.0 . .
C C4 0.7087(3) 0.7889(5) -0.08356(17) 0.0278(7) Uani d . . . 1.0 . .
C C5 0.6308(3) 0.9398(6) -0.07164(17) 0.0352(8) Uani d . . . 1.0 . .
H H5 0.6031 0.9287 -0.0332 0.042 Uiso calc U . R 1.0 . .
C C6 0.5952(3) 1.1024(7) -0.11573(19) 0.0435(10) Uani d . . . 1.0 . .
H H6 0.5429 1.2032 -0.1073 0.052 Uiso calc U . R 1.0 . .
C C7 0.6344(3) 1.1224(7) -0.17274(19) 0.0463(10) Uani d . . . 1.0 . .
H H7 0.6092 1.2373 -0.2023 0.056 Uiso calc U . R 1.0 . .
C C8 0.7079(3) 0.9788(6) -0.18596(17) 0.0393(9) Uani d . . . 1.0 . .
H H8 0.7334 0.9924 -0.2251 0.047 Uiso calc U . R 1.0 . .
C C9 0.7478(3) 0.8075(6) -0.14197(16) 0.0295(8) Uani d . . . 1.0 . .
C C10 0.7166(2) 0.5974(5) 0.02386(15) 0.0250(7) Uani d . . . 1.0 . .
C C13 0.6502(2) 0.5548(6) 0.14308(15) 0.0260(7) Uani d . . . 1.0 . .
C C16 0.6117(3) 0.5363(6) 0.20466(15) 0.0279(7) Uani d . . . 1.0 . .
C C17 0.6347(3) 0.6975(7) 0.25207(18) 0.0380(9) Uani d . . . 1.0 . .
H H17 0.6783 0.8201 0.2457 0.046 Uiso calc U . R 1.0 . .
C C18 0.5953(3) 0.6832(7) 0.30890(19) 0.0433(10) Uani d . . . 1.0 . .
H H18 0.6132 0.7943 0.3409 0.052 Uiso calc U . R 1.0 . .
C C19 0.5309(3) 0.5101(7) 0.31897(18) 0.0399(9) Uani d . . . 1.0 . .
H H19 0.503 0.5021 0.3574 0.048 Uiso calc U . R 1.0 . .
C C20 0.5072(4) 0.3476(8) 0.27265(19) 0.0534(12) Uani d . . . 1.0 . .
H H20 0.4628 0.2267 0.2792 0.064 Uiso calc U . R 1.0 . .
C C21 0.5476(3) 0.3592(8) 0.21680(18) 0.0479(11) Uani d . . . 1.0 . .
H H21 0.5315 0.2439 0.1858 0.057 Uiso calc U . R 1.0 . .
I I1 0.90265(2) 0.23082(4) 0.00027(2) 0.03831(12) Uani d . . . 1.0 . .
N N1 0.8211(2) 0.6682(6) -0.15853(14) 0.0362(7) Uani d . . . 1.0 . .

loop_
_atom_site_aniso_label
_atom_site_aniso_U_11
_atom_site_aniso_U_22
_atom_site_aniso_U_33
_atom_site_aniso_U_12
_atom_site_aniso_U_13
_atom_site_aniso_U_23
C11A 0.029(4) 0.048(5) 0.019(3) -0.011(4) 0.006(3) -0.003(3)
C12A 0.032(4) 0.045(5) 0.023(3) -0.010(4) 0.005(3) -0.003(3)
C14A 0.041(6) 0.052(6) 0.026(5) -0.013(4) 0.007(4) -0.003(4)
C15A 0.045(6) 0.039(6) 0.024(4) -0.010(4) 0.013(4) -0.013(4)
C11B 0.043(9) 0.049(8) 0.032(6) -0.022(7) 0.015(6) -0.007(5)
C12B 0.053(10) 0.042(8) 0.023(6) -0.016(7) 0.013(6) -0.013(5)
C14B 0.039(9) 0.042(8) 0.017(7) -0.024(6) 0.012(6) -0.003(5)
C15B 0.040(9) 0.021(7) 0.038(7) -0.007(5) 0.018(6) -0.011(5)
C1 0.042(2) 0.045(2) 0.0263(19) 0.0044(17) 0.0131(16) -0.0029(16)
C2 0.0333(19) 0.0300(18) 0.0228(18) -0.0004(14) 0.0034(14) -0.0006(13)
C3 0.0274(17) 0.0292(17) 0.0194(16) -0.0062(14) 0.0010(13) 0.0009(13)
C4 0.0309(18) 0.0301(18) 0.0212(17) -0.0044(14) 0.0000(14) -0.0017(13)
C5 0.042(2) 0.036(2) 0.0259(19) 0.0010(16) -0.0001(16) -0.0041(15)
C6 0.047(2) 0.040(2) 0.040(2) 0.0078(18) -0.0057(18) -0.0040(18)
C7 0.056(3) 0.039(2) 0.037(2) 0.000(2) -0.010(2) 0.0101(18)
C8 0.048(2) 0.044(2) 0.0228(19) -0.0093(18) -0.0033(16) 0.0072(16)
C9 0.0319(19) 0.0342(18) 0.0210(17) -0.0081(15) 0.0002(14) 0.0010(14)
C10 0.0276(17) 0.0271(17) 0.0212(16) 0.0001(13) 0.0061(13) -0.0011(13)
C13 0.0270(17) 0.0315(18) 0.0202(16) -0.0020(14) 0.0056(13) 0.0014(13)
C16 0.0294(18) 0.0336(18) 0.0211(17) -0.0003(14) 0.0049(13) 0.0019(13)
C17 0.047(2) 0.038(2) 0.033(2) -0.0077(17) 0.0167(18) -0.0066(16)
C18 0.057(3) 0.047(2) 0.028(2) -0.005(2) 0.0132(19) -0.0081(18)
C19 0.046(2) 0.052(2) 0.0244(19) 0.0024(18) 0.0127(16) 0.0013(16)
C20 0.070(3) 0.066(3) 0.027(2) -0.030(3) 0.018(2) -0.001(2)
C21 0.066(3) 0.054(3) 0.027(2) -0.026(2) 0.0150(19) -0.0070(19)
I1 0.04159(19) 0.03613(17) 0.03739(18) 0.00541(10) 0.00695(12) 0.00779(10)
N1 0.0384(18) 0.0498(19) 0.0218(15) -0.0028(15) 0.0095(13) 0.0012(14)

loop_
_atom_type_symbol
_atom_type_description
_atom_type_scat_dispersion_real
_atom_type_scat_dispersion_imag
_atom_type_scat_source
C C 0.0033 0.0016 'International Tables Vol C Tables 4.2.6.8 and 6.1.1.4'
H H 0.0000 0.0000 'International Tables Vol C Tables 4.2.6.8 and 6.1.1.4'
N N 0.0061 0.0033 'International Tables Vol C Tables 4.2.6.8 and 6.1.1.4'
I I -0.4742 1.8119 'International Tables Vol C Tables 4.2.6.8 and 6.1.1.4'

loop_
_geom_angle_atom_site_label_1
_geom_angle_atom_site_label_2
_geom_angle_atom_site_label_3
_geom_angle
C12A C11A C10 119.9(6)
C12A C11A H11A 120.0
C10 C11A H11A 120.0
C11A C12A C13 122.4(6)
C11A C12A H12A 118.8
C13 C12A H12A 118.8
C15A C14A C13 122.1(9)
C15A C14A H14A 119.0
C13 C14A H14A 119.0
C14A C15A C10 121.8(8)
C14A C15A H15A 119.1
C10 C15A H15A 119.1
C12B C11B C10 121.7(10)
C12B C11B H11B 119.1
C10 C11B H11B 119.1
C13 C12B C11B 119.8(10)
C13 C12B H12B 120.1
C11B C12B H12B 120.1
C13 C14B C15B 121.7(12)
C13 C14B H14B 119.1
C15B C14B H14B 119.1
C10 C15B C14B 120.0(12)
C10 C15B H15B 120.0
C14B C15B H15B 120.0
N1 C1 C2 123.8(3)
N1 C1 H1 118.1
C2 C1 H1 118.1
C3 C2 C1 121.3(3)
C3 C2 I1 123.2(3)
C1 C2 I1 115.5(3)
C2 C3 C4 116.0(3)
C2 C3 C10 123.0(3)
C4 C3 C10 121.0(3)
C5 C4 C9 118.8(3)
C5 C4 C3 122.8(3)
C9 C4 C3 118.4(3)
C6 C5 C4 119.9(4)
C6 C5 H5 120.0
C4 C5 H5 120.0
C5 C6 C7 121.3(4)
C5 C6 H6 119.3
C7 C6 H6 119.3
C8 C7 C6 120.2(4)
C8 C7 H7 119.9
C6 C7 H7 119.9
C7 C8 C9 120.8(4)
C7 C8 H8 119.6
C9 C8 H8 119.6
N1 C9 C8 117.7(3)
N1 C9 C4 123.4(3)
C8 C9 C4 118.9(3)
C15A C10 C11A 118.7(6)
C15B C10 C11B 115.6(8)
C15A C10 C3 121.3(5)
C11A C10 C3 119.9(4)
C15B C10 C3 122.3(6)
C11B C10 C3 121.8(6)
C14B C13 C12B 120.8(9)
C12A C13 C14A 115.1(6)
C14B C13 C16 119.8(7)
C12B C13 C16 119.3(6)
C12A C13 C16 123.1(4)
C14A C13 C16 121.8(5)
C17 C16 C21 116.8(3)
C17 C16 C13 121.7(3)
C21 C16 C13 121.4(3)
C16 C17 C18 121.4(4)
C16 C17 H17 119.3
C18 C17 H17 119.3
C19 C18 C17 120.5(4)
C19 C18 H18 119.7
C17 C18 H18 119.7
C18 C19 C20 119.1(4)
C18 C19 H19 120.4
C20 C19 H19 120.4
C19 C20 C21 120.5(4)
C19 C20 H20 119.8
C21 C20 H20 119.8
C20 C21 C16 121.6(4)
C20 C21 H21 119.2
C16 C21 H21 119.2
C1 N1 C9 117.0(3)

loop_
_geom_bond_atom_site_label_1
_geom_bond_atom_site_label_2
_geom_bond_distance
C11A C12A 1.383(10)
C11A C10 1.389(8)
C11A H11A 0.95
C12A C13 1.403(8)
C12A H12A 0.95
C14A C15A 1.348(14)
C14A C13 1.423(11)
C14A H14A 0.95
C15A C10 1.371(10)
C15A H15A 0.95
C11B C12B 1.389(17)
C11B C10 1.431(14)
C11B H11B 0.95
C12B C13 1.377(13)
C12B H12B 0.95
C14B C13 1.322(16)
C14B C15B 1.42(2)
C14B H14B 0.95
C15B C10 1.409(15)
C15B H15B 0.95
C1 N1 1.310(5)
C1 C2 1.412(5)
C1 H1 0.95
C2 C3 1.376(5)
C2 I1 2.097(3)
C3 C4 1.433(5)
C3 C10 1.485(4)
C4 C5 1.414(5)
C4 C9 1.425(5)
C5 C6 1.375(5)
C5 H5 0.95
C6 C7 1.398(6)
C6 H6 0.95
C7 C8 1.353(6)
C7 H7 0.95
C8 C9 1.423(5)
C8 H8 0.95
C9 N1 1.359(5)
C13 C16 1.484(5)
C16 C17 1.388(5)
C16 C21 1.397(5)
C17 C18 1.394(5)
C17 H17 0.95
C18 C19 1.370(5)
C18 H18 0.95
C19 C20 1.379(6)
C19 H19 0.95
C20 C21 1.380(5)
C20 H20 0.95
C21 H21 0.95
